data_4066607
loop_
_publ_author_name
'Corey, Joyce Y.'
'Trankler, Kevin A.'
'Braddock-Wilking, Janet'
'Rath, Nigam P.'

_publ_section_title
;
 Reactions of (Et2NCH2CH2NEt2)&#x00B7;H2SiCl2with Selected
 Diorganometallic Reagents of Magnesium and Lithium&#x2020;
;
_journal_issue 21
_journal_name_full Organometallics
_journal_page_first 5708
_journal_paper_doi 10.1021/om100544f
_journal_volume 29
_journal_year 2010
_chemical_formula_moiety '3(C40 H48 Si), C2 H6 O'
_chemical_formula_sum 'C122 H150 O Si3'
_chemical_formula_weight 1716.69
_chemical_name_systematic
; 
 ? 
;
_space_group_IT_number 15
_symmetry_cell_setting monoclinic
_symmetry_space_group_name_Hall '-C 2yc'
_symmetry_space_group_name_H-M 'C 1 2/c 1'
_atom_sites_solution_hydrogens geom
_atom_sites_solution_primary direct
_atom_sites_solution_secondary difmap
_audit_creation_method SHELXL-97
_cell_angle_alpha 90.00
_cell_angle_beta 107.695(3)
_cell_angle_gamma 90.00
_cell_formula_units_Z 4
_cell_length_a 24.1635(14)
_cell_length_b 15.3773(9)
_cell_length_c 29.543(2)
_cell_measurement_reflns_used 9596
_cell_measurement_temperature 100(2)
_cell_measurement_theta_max 30.19
_cell_measurement_theta_min 2.60
_cell_volume 10457.9(11)
_computing_cell_refinement 'Bruker SAINT'
_computing_data_collection 'Bruker APEX2'
_computing_data_reduction 'Bruker SAINT'
_computing_molecular_graphics 'Bruker SHELXTL'
_computing_publication_material 'Bruker SHELXTL'
_computing_structure_refinement 'SHELXL-97 (Sheldrick, 2008)'
_computing_structure_solution 'SHELXS-97 (Sheldrick, 2008)'
_diffrn_ambient_temperature 100(2)
_diffrn_measured_fraction_theta_full 1.000
_diffrn_measured_fraction_theta_max 0.998
_diffrn_measurement_device_type 'Bruker APEX-II CCD'
_diffrn_measurement_method '\f and \w scans'
_diffrn_radiation_monochromator graphite
_diffrn_radiation_source 'fine-focus sealed tube'
_diffrn_radiation_type MoK\a
_diffrn_radiation_wavelength 0.71073
_diffrn_reflns_av_R_equivalents 0.0479
_diffrn_reflns_av_sigmaI/netI 0.0236
_diffrn_reflns_limit_h_max 34
_diffrn_reflns_limit_h_min -34
_diffrn_reflns_limit_k_max 21
_diffrn_reflns_limit_k_min -21
_diffrn_reflns_limit_l_max 41
_diffrn_reflns_limit_l_min -41
_diffrn_reflns_number 230998
_diffrn_reflns_theta_full 25.00
_diffrn_reflns_theta_max 30.36
_diffrn_reflns_theta_min 1.63
_exptl_absorpt_coefficient_mu 0.094
_exptl_absorpt_correction_T_max 0.9738
_exptl_absorpt_correction_T_min 0.9583
_exptl_absorpt_correction_type multi-scan
_exptl_absorpt_process_details 'sadabs v2008/1'
_exptl_crystal_colour colourless
_exptl_crystal_density_diffrn 1.090
_exptl_crystal_density_meas ?
_exptl_crystal_density_method 'not measured'
_exptl_crystal_description rectangular
_exptl_crystal_F_000 3728
_exptl_crystal_size_max 0.46
_exptl_crystal_size_mid 0.40
_exptl_crystal_size_min 0.28
_refine_diff_density_max 0.509
_refine_diff_density_min -0.272
_refine_diff_density_rms 0.052
_refine_ls_extinction_method none
_refine_ls_goodness_of_fit_ref 1.018
_refine_ls_hydrogen_treatment constr
_refine_ls_matrix_type full
_refine_ls_number_parameters 603
_refine_ls_number_reflns 15726
_refine_ls_number_restraints 2
_refine_ls_restrained_S_all 1.019
_refine_ls_R_factor_all 0.0615
_refine_ls_R_factor_gt 0.0461
_refine_ls_shift/su_max 0.001
_refine_ls_shift/su_mean 0.000
_refine_ls_structure_factor_coef Fsqd
_refine_ls_weighting_details 'calc w=1/[\s^2^(Fo^2^)+(0.0638P)^2^+9.6729P] where P=(Fo^2^+2Fc^2^)/3'
_refine_ls_weighting_scheme calc
_refine_ls_wR_factor_gt 0.1182
_refine_ls_wR_factor_ref 0.1306
_reflns_number_gt 12546
_reflns_number_total 15726
_reflns_threshold_expression >2sigma(I)
_cod_data_source_file om100544f_si_001.cif
_cod_data_source_block j4410_compd5
_cod_depositor_comments
;
The following automatic conversions were performed:

'_symmetry_cell_setting' value 'Monoclinic' changed to 'monoclinic'
according to /home/saulius/struct/CIF-dictionaries/cif_core.dic
dictionary named 'cif_core.dic' version 2.4.1 from 2010-06-29.

Automatic conversion script
Id: cif_fix_values 1715 2011-07-08 13:25:40Z adriana 

The following automatic conversions were performed:

'_exptl_crystal_density_meas' value 'no' was changed to '?' - the
value is perceived as not measured.

Automatic conversion script
Id: cif_fix_values 3008 2015-01-20 13:52:24Z robertas 
;
_cod_original_cell_volume 10457.8(12)
_cod_original_sg_symbol_H-M C2/c
_cod_database_code 4066607

loop_
_symmetry_equiv_pos_as_xyz
'x, y, z'
'-x, y, -z+1/2'
'x+1/2, y+1/2, z'
'-x+1/2, y+1/2, -z+1/2'
'-x, -y, -z'
'x, -y, z-1/2'
'-x+1/2, -y+1/2, -z'
'x+1/2, -y+1/2, z-1/2'

loop_
_atom_site_label
_atom_site_type_symbol
_atom_site_fract_x
_atom_site_fract_y
_atom_site_fract_z
_atom_site_U_iso_or_equiv
_atom_site_adp_type
_atom_site_occupancy
_atom_site_symmetry_multiplicity
_atom_site_calc_flag
_atom_site_refinement_flags
_atom_site_disorder_assembly
_atom_site_disorder_group
Si1 Si 0.766560(13) 0.55886(2) 0.130855(11) 0.01527(7) Uani 1 1 d . . .
Si2 Si 0.5000 0.44688(3) 0.2500 0.01817(9) Uani 1 2 d S . .
C1 C 0.78865(5) 0.67478(7) 0.13112(4) 0.0164(2) Uani 1 1 d . . .
C2 C 0.77980(5) 0.73571(7) 0.09496(4) 0.0183(2) Uani 1 1 d . . .
H2 H 0.7592 0.7190 0.0634 0.022 Uiso 1 1 calc R . .
C3 C 0.80044(5) 0.82120(8) 0.10370(4) 0.0197(2) Uani 1 1 d . . .
C4 C 0.83082(5) 0.84293(8) 0.15053(4) 0.0224(2) Uani 1 1 d . . .
H4 H 0.8456 0.9003 0.1574 0.027 Uiso 1 1 calc R . .
C5 C 0.84013(5) 0.78308(8) 0.18734(4) 0.0216(2) Uani 1 1 d . . .
H5 H 0.8610 0.7999 0.2189 0.026 Uiso 1 1 calc R . .
C6 C 0.81902(5) 0.69876(7) 0.17822(4) 0.0174(2) Uani 1 1 d . . .
C7 C 0.82453(5) 0.62958(8) 0.21417(4) 0.0191(2) Uani 1 1 d . . .
C8 C 0.84954(6) 0.63966(9) 0.26303(5) 0.0270(3) Uani 1 1 d . . .
H8 H 0.8657 0.6940 0.2757 0.032 Uiso 1 1 calc R . .
C9 C 0.85072(6) 0.57013(9) 0.29298(5) 0.0289(3) Uani 1 1 d . . .
H9 H 0.8673 0.5784 0.3262 0.035 Uiso 1 1 calc R . .
C10 C 0.82854(5) 0.48836(9) 0.27643(4) 0.0242(2) Uani 1 1 d . . .
C11 C 0.80373(5) 0.47889(8) 0.22737(4) 0.0208(2) Uani 1 1 d . . .
H11 H 0.7883 0.4240 0.2149 0.025 Uiso 1 1 calc R . .
C12 C 0.80107(5) 0.54814(8) 0.19625(4) 0.0180(2) Uani 1 1 d . . .
C13 C 0.79116(6) 0.88600(8) 0.06278(5) 0.0240(2) Uani 1 1 d . . .
C14 C 0.72824(6) 0.88281(10) 0.03006(5) 0.0316(3) Uani 1 1 d . . .
H14A H 0.7227 0.9270 0.0052 0.047 Uiso 1 1 calc R . .
H14B H 0.7017 0.8943 0.0487 0.047 Uiso 1 1 calc R . .
H14C H 0.7201 0.8251 0.0155 0.047 Uiso 1 1 calc R . .
C15 C 0.83146(7) 0.86315(11) 0.03328(6) 0.0354(3) Uani 1 1 d . . .
H15A H 0.8233 0.9018 0.0056 0.053 Uiso 1 1 calc R . .
H15B H 0.8249 0.8027 0.0225 0.053 Uiso 1 1 calc R . .
H15C H 0.8720 0.8704 0.0528 0.053 Uiso 1 1 calc R . .
C16 C 0.80403(9) 0.97930(10) 0.08045(6) 0.0418(4) Uani 1 1 d . . .
H16A H 0.8448 0.9840 0.0997 0.063 Uiso 1 1 calc R . .
H16B H 0.7790 0.9950 0.0998 0.063 Uiso 1 1 calc R . .
H16C H 0.7965 1.0187 0.0532 0.063 Uiso 1 1 calc R . .
C17 C 0.83273(6) 0.41478(10) 0.31215(5) 0.0301(3) Uani 1 1 d . . .
C18 C 0.89661(8) 0.39024(12) 0.33447(7) 0.0452(4) Uani 1 1 d . . .
H18A H 0.9129 0.3713 0.3095 0.068 Uiso 1 1 calc R . .
H18B H 0.8996 0.3428 0.3573 0.068 Uiso 1 1 calc R . .
H18C H 0.9182 0.4409 0.3509 0.068 Uiso 1 1 calc R . .
C19 C 0.80696(9) 0.44482(12) 0.35107(6) 0.0443(4) Uani 1 1 d . . .
H19A H 0.8305 0.4924 0.3692 0.066 Uiso 1 1 calc R . .
H19B H 0.8069 0.3961 0.3724 0.066 Uiso 1 1 calc R . .
H19C H 0.7671 0.4651 0.3364 0.066 Uiso 1 1 calc R . .
C20 C 0.79911(8) 0.33355(11) 0.28933(6) 0.0393(4) Uani 1 1 d . . .
H20A H 0.7585 0.3490 0.2734 0.059 Uiso 1 1 calc R . .
H20B H 0.8009 0.2900 0.3139 0.059 Uiso 1 1 calc R . .
H20C H 0.8164 0.3096 0.2660 0.059 Uiso 1 1 calc R . .
C21 C 0.68787(5) 0.53315(7) 0.10694(4) 0.0159(2) Uani 1 1 d . . .
C22 C 0.64014(5) 0.57011(7) 0.11682(4) 0.0172(2) Uani 1 1 d . . .
H22 H 0.6463 0.6130 0.1410 0.021 Uiso 1 1 calc R . .
C23 C 0.58345(5) 0.54542(7) 0.09195(4) 0.0170(2) Uani 1 1 d . . .
C24 C 0.57645(5) 0.48049(8) 0.05767(4) 0.0212(2) Uani 1 1 d . . .
H24 H 0.5383 0.4619 0.0408 0.025 Uiso 1 1 calc R . .
C25 C 0.62321(5) 0.44213(8) 0.04738(4) 0.0211(2) Uani 1 1 d . . .
H25 H 0.6169 0.3978 0.0239 0.025 Uiso 1 1 calc R . .
C26 C 0.67951(5) 0.46891(7) 0.07160(4) 0.0162(2) Uani 1 1 d . . .
C27 C 0.73305(5) 0.43991(7) 0.06151(4) 0.0159(2) Uani 1 1 d . . .
C28 C 0.73552(5) 0.38018(7) 0.02695(4) 0.0193(2) Uani 1 1 d . . .
H28 H 0.7014 0.3501 0.0094 0.023 Uiso 1 1 calc R . .
C29 C 0.78793(5) 0.36427(8) 0.01799(4) 0.0203(2) Uani 1 1 d . . .
H29 H 0.7888 0.3237 -0.0060 0.024 Uiso 1 1 calc R . .
C30 C 0.83924(5) 0.40642(7) 0.04332(4) 0.0188(2) Uani 1 1 d . . .
C31 C 0.83646(5) 0.46427(7) 0.07921(4) 0.0179(2) Uani 1 1 d . . .
H31 H 0.8710 0.4925 0.0976 0.021 Uiso 1 1 calc R . .
C32 C 0.78456(5) 0.48154(7) 0.08866(4) 0.0164(2) Uani 1 1 d . . .
C33 C 0.53034(5) 0.59108(8) 0.09871(4) 0.0187(2) Uani 1 1 d . . .
C34 C 0.54420(6) 0.63867(9) 0.14647(5) 0.0246(2) Uani 1 1 d . . .
H34A H 0.5742 0.6826 0.1484 0.037 Uiso 1 1 calc R . .
H34B H 0.5582 0.5968 0.1724 0.037 Uiso 1 1 calc R . .
H34C H 0.5090 0.6671 0.1491 0.037 Uiso 1 1 calc R . .
C35 C 0.48109(6) 0.52620(9) 0.09546(5) 0.0264(3) Uani 1 1 d . . .
H35A H 0.4952 0.4796 0.1187 0.040 Uiso 1 1 calc R . .
H35B H 0.4679 0.5013 0.0634 0.040 Uiso 1 1 calc R . .
H35C H 0.4487 0.5563 0.1022 0.040 Uiso 1 1 calc R . .
C36 C 0.50955(6) 0.65832(9) 0.05882(5) 0.0280(3) Uani 1 1 d . . .
H36A H 0.4749 0.6879 0.0618 0.042 Uiso 1 1 calc R . .
H36B H 0.5001 0.6289 0.0280 0.042 Uiso 1 1 calc R . .
H36C H 0.5404 0.7011 0.0612 0.042 Uiso 1 1 calc R . .
C37 C 0.89594(5) 0.39431(8) 0.03132(5) 0.0224(2) Uani 1 1 d . . .
C38 C 0.89384(6) 0.31451(10) -0.00009(5) 0.0312(3) Uani 1 1 d . . .
H38A H 0.8844 0.2629 0.0156 0.047 Uiso 1 1 calc R . .
H38B H 0.9317 0.3066 -0.0052 0.047 Uiso 1 1 calc R . .
H38C H 0.8640 0.3230 -0.0307 0.047 Uiso 1 1 calc R . .
C39 C 0.90614(7) 0.47509(10) 0.00431(6) 0.0357(3) Uani 1 1 d . . .
H39A H 0.8750 0.4798 -0.0259 0.054 Uiso 1 1 calc R . .
H39B H 0.9436 0.4698 -0.0019 0.054 Uiso 1 1 calc R . .
H39C H 0.9063 0.5272 0.0235 0.054 Uiso 1 1 calc R . .
C40 C 0.94728(6) 0.38377(10) 0.07675(5) 0.0298(3) Uani 1 1 d . . .
H40A H 0.9511 0.4363 0.0962 0.045 Uiso 1 1 calc R . .
H40B H 0.9831 0.3748 0.0683 0.045 Uiso 1 1 calc R . .
H40C H 0.9405 0.3335 0.0947 0.045 Uiso 1 1 calc R . .
C41 C 0.52462(5) 0.38319(8) 0.20581(4) 0.0197(2) Uani 1 1 d . . .
C42 C 0.49660(5) 0.31891(8) 0.17375(4) 0.0207(2) Uani 1 1 d . . .
H42 H 0.4591 0.2999 0.1735 0.025 Uiso 1 1 calc R . .
C43 C 0.52245(5) 0.28169(8) 0.14187(4) 0.0207(2) Uani 1 1 d . . .
C44 C 0.57830(5) 0.31020(8) 0.14428(4) 0.0223(2) Uani 1 1 d . . .
H44 H 0.5969 0.2857 0.1231 0.027 Uiso 1 1 calc R . .
C45 C 0.60737(5) 0.37275(8) 0.17639(4) 0.0220(2) Uani 1 1 d . . .
H45 H 0.6455 0.3900 0.1773 0.026 Uiso 1 1 calc R . .
C46 C 0.58084(5) 0.41060(8) 0.20746(4) 0.0194(2) Uani 1 1 d . . .
C47 C 0.49100(6) 0.21636(8) 0.10359(5) 0.0230(2) Uani 1 1 d . . .
C48 C 0.43207(6) 0.18912(9) 0.10818(5) 0.0279(3) Uani 1 1 d . . .
H48A H 0.4075 0.2406 0.1058 0.042 Uiso 1 1 calc R . .
H48B H 0.4377 0.1609 0.1390 0.042 Uiso 1 1 calc R . .
H48C H 0.4133 0.1484 0.0826 0.042 Uiso 1 1 calc R . .
C49 C 0.52759(6) 0.13388(9) 0.10658(6) 0.0314(3) Uani 1 1 d . . .
H49A H 0.5333 0.1058 0.1375 0.047 Uiso 1 1 calc R . .
H49B H 0.5654 0.1493 0.1030 0.047 Uiso 1 1 calc R . .
H49C H 0.5074 0.0937 0.0811 0.047 Uiso 1 1 calc R . .
C50 C 0.48167(6) 0.25865(10) 0.05473(5) 0.0293(3) Uani 1 1 d . . .
H50A H 0.4616 0.2176 0.0297 0.044 Uiso 1 1 calc R . .
H50B H 0.5194 0.2741 0.0510 0.044 Uiso 1 1 calc R . .
H50C H 0.4580 0.3112 0.0523 0.044 Uiso 1 1 calc R . .
C51 C 0.60582(5) 0.48072(8) 0.24184(4) 0.0197(2) Uani 1 1 d . . .
C52 C 0.65930(5) 0.52009(9) 0.24834(5) 0.0240(2) Uani 1 1 d . . .
H52 H 0.6846 0.4992 0.2316 0.029 Uiso 1 1 calc R . .
C53 C 0.67603(6) 0.59016(9) 0.27929(5) 0.0266(3) Uani 1 1 d . . .
H53 H 0.7129 0.6161 0.2835 0.032 Uiso 1 1 calc R . .
C54 C 0.64011(6) 0.62351(8) 0.30445(5) 0.0236(2) Uani 1 1 d . . .
C55 C 0.58684(5) 0.58135(8) 0.29826(4) 0.0226(2) Uani 1 1 d . . .
H55 H 0.5619 0.6019 0.3153 0.027 Uiso 1 1 calc R . .
C56 C 0.56927(5) 0.51067(8) 0.26803(4) 0.0208(2) Uani 1 1 d . . .
C57 C 0.65529(6) 0.70587(9) 0.33491(5) 0.0283(3) Uani 1 1 d . . .
C58 C 0.64683(8) 0.69239(10) 0.38375(5) 0.0364(3) Uani 1 1 d . . .
H58A H 0.6068 0.6738 0.3797 0.055 Uiso 1 1 calc R . .
H58B H 0.6544 0.7471 0.4016 0.055 Uiso 1 1 calc R . .
H58C H 0.6738 0.6477 0.4012 0.055 Uiso 1 1 calc R . .
C59 C 0.61435(7) 0.77943(10) 0.30954(6) 0.0376(3) Uani 1 1 d . . .
H59A H 0.5741 0.7631 0.3061 0.056 Uiso 1 1 calc R . .
H59B H 0.6189 0.7891 0.2781 0.056 Uiso 1 1 calc R . .
H59C H 0.6240 0.8329 0.3283 0.056 Uiso 1 1 calc R . .
C60 C 0.71805(7) 0.73451(11) 0.34297(6) 0.0385(3) Uani 1 1 d . . .
H60A H 0.7256 0.7877 0.3621 0.058 Uiso 1 1 calc R . .
H60B H 0.7244 0.7457 0.3123 0.058 Uiso 1 1 calc R . .
H60C H 0.7444 0.6885 0.3597 0.058 Uiso 1 1 calc R . .
O1S O 1.06025(13) 0.5148(2) 0.30610(12) 0.0655(8) Uani 0.50 1 d PD A -1
H1S H 1.0892 0.5105 0.2961 0.098 Uiso 0.50 1 calc PR A -1
C2S C 1.0121(3) 0.5568(5) 0.2696(3) 0.148(5) Uani 0.50 1 d PD A -1
H2S1 H 0.9817 0.5743 0.2839 0.177 Uiso 0.50 1 calc PR A -1
H2S2 H 1.0267 0.6099 0.2581 0.177 Uiso 0.50 1 calc PR A -1
C1S C 0.9870(4) 0.4995(6) 0.2299(2) 0.106(3) Uani 0.50 1 d PD A -1
H1S1 H 0.9831 0.4409 0.2417 0.160 Uiso 0.50 1 calc PR A -1
H1S2 H 1.0121 0.4975 0.2094 0.160 Uiso 0.50 1 calc PR A -1
H1S3 H 0.9485 0.5213 0.2116 0.160 Uiso 0.50 1 calc PR A -1

loop_
_atom_site_aniso_label
_atom_site_aniso_U_11
_atom_site_aniso_U_22
_atom_site_aniso_U_33
_atom_site_aniso_U_23
_atom_site_aniso_U_13
_atom_site_aniso_U_12
Si1 0.01543(14) 0.01535(14) 0.01494(14) -0.00136(11) 0.00449(11) -0.00017(10)
Si2 0.0183(2) 0.0204(2) 0.0173(2) 0.000 0.00763(16) 0.000
C1 0.0158(5) 0.0167(5) 0.0168(5) -0.0020(4) 0.0050(4) -0.0001(4)
C2 0.0187(5) 0.0186(5) 0.0167(5) -0.0017(4) 0.0041(4) 0.0004(4)
C3 0.0206(5) 0.0173(5) 0.0207(5) 0.0003(4) 0.0057(4) 0.0005(4)
C4 0.0244(6) 0.0171(5) 0.0244(6) -0.0033(4) 0.0051(5) -0.0027(4)
C5 0.0233(6) 0.0205(5) 0.0184(5) -0.0042(4) 0.0026(4) -0.0029(4)
C6 0.0166(5) 0.0184(5) 0.0164(5) -0.0019(4) 0.0037(4) -0.0003(4)
C7 0.0179(5) 0.0215(5) 0.0166(5) -0.0001(4) 0.0033(4) -0.0005(4)
C8 0.0307(6) 0.0279(6) 0.0185(6) -0.0026(5) 0.0015(5) -0.0055(5)
C9 0.0321(7) 0.0351(7) 0.0156(5) 0.0012(5) 0.0015(5) -0.0032(5)
C10 0.0233(6) 0.0296(6) 0.0196(6) 0.0045(5) 0.0063(4) 0.0011(5)
C11 0.0200(5) 0.0222(5) 0.0206(5) 0.0014(4) 0.0065(4) 0.0000(4)
C12 0.0162(5) 0.0204(5) 0.0174(5) -0.0002(4) 0.0050(4) 0.0007(4)
C13 0.0303(6) 0.0185(5) 0.0225(6) 0.0031(4) 0.0071(5) 0.0008(5)
C14 0.0317(7) 0.0339(7) 0.0282(7) 0.0101(6) 0.0074(5) 0.0084(6)
C15 0.0365(8) 0.0382(8) 0.0368(8) 0.0135(6) 0.0190(6) 0.0070(6)
C16 0.0660(11) 0.0216(6) 0.0335(8) 0.0032(6) 0.0087(7) -0.0040(7)
C17 0.0358(7) 0.0323(7) 0.0219(6) 0.0087(5) 0.0084(5) 0.0017(6)
C18 0.0403(9) 0.0423(9) 0.0444(9) 0.0162(7) 0.0003(7) 0.0046(7)
C19 0.0610(11) 0.0483(10) 0.0290(8) 0.0076(7) 0.0218(7) -0.0004(8)
C20 0.0480(9) 0.0369(8) 0.0333(8) 0.0112(6) 0.0127(7) -0.0072(7)
C21 0.0170(5) 0.0153(5) 0.0150(5) -0.0002(4) 0.0043(4) -0.0005(4)
C22 0.0196(5) 0.0166(5) 0.0155(5) -0.0010(4) 0.0055(4) 0.0001(4)
C23 0.0181(5) 0.0161(5) 0.0172(5) 0.0016(4) 0.0062(4) 0.0014(4)
C24 0.0166(5) 0.0217(5) 0.0241(6) -0.0046(4) 0.0041(4) -0.0017(4)
C25 0.0197(5) 0.0190(5) 0.0237(6) -0.0071(4) 0.0052(4) -0.0015(4)
C26 0.0175(5) 0.0143(5) 0.0169(5) -0.0006(4) 0.0055(4) -0.0001(4)
C27 0.0177(5) 0.0136(5) 0.0165(5) 0.0001(4) 0.0051(4) 0.0006(4)
C28 0.0189(5) 0.0157(5) 0.0223(5) -0.0038(4) 0.0047(4) 0.0006(4)
C29 0.0224(5) 0.0164(5) 0.0223(5) -0.0033(4) 0.0069(4) 0.0033(4)
C30 0.0188(5) 0.0165(5) 0.0213(5) 0.0017(4) 0.0064(4) 0.0040(4)
C31 0.0175(5) 0.0164(5) 0.0189(5) 0.0003(4) 0.0043(4) 0.0009(4)
C32 0.0181(5) 0.0146(5) 0.0156(5) 0.0008(4) 0.0039(4) 0.0006(4)
C33 0.0185(5) 0.0187(5) 0.0192(5) 0.0013(4) 0.0060(4) 0.0039(4)
C34 0.0243(6) 0.0271(6) 0.0232(6) -0.0034(5) 0.0083(5) 0.0045(5)
C35 0.0209(6) 0.0263(6) 0.0343(7) -0.0024(5) 0.0119(5) -0.0003(5)
C36 0.0343(7) 0.0240(6) 0.0256(6) 0.0059(5) 0.0091(5) 0.0105(5)
C37 0.0205(5) 0.0216(5) 0.0270(6) -0.0018(5) 0.0101(5) 0.0050(4)
C38 0.0253(6) 0.0344(7) 0.0345(7) -0.0107(6) 0.0102(5) 0.0083(5)
C39 0.0352(7) 0.0326(7) 0.0492(9) 0.0084(6) 0.0275(7) 0.0082(6)
C40 0.0191(6) 0.0338(7) 0.0349(7) -0.0055(6) 0.0057(5) 0.0052(5)
C41 0.0205(5) 0.0223(5) 0.0181(5) 0.0045(4) 0.0087(4) 0.0027(4)
C42 0.0209(5) 0.0231(5) 0.0200(5) 0.0031(4) 0.0091(4) 0.0018(4)
C43 0.0243(6) 0.0192(5) 0.0204(5) 0.0039(4) 0.0095(4) 0.0041(4)
C44 0.0255(6) 0.0234(6) 0.0217(6) 0.0035(4) 0.0127(5) 0.0052(5)
C45 0.0217(5) 0.0242(6) 0.0235(6) 0.0052(5) 0.0117(4) 0.0034(4)
C46 0.0209(5) 0.0209(5) 0.0182(5) 0.0053(4) 0.0084(4) 0.0036(4)
C47 0.0266(6) 0.0204(5) 0.0234(6) 0.0003(4) 0.0097(5) 0.0042(4)
C48 0.0295(6) 0.0260(6) 0.0296(7) -0.0031(5) 0.0110(5) -0.0007(5)
C49 0.0321(7) 0.0232(6) 0.0391(8) -0.0016(5) 0.0109(6) 0.0063(5)
C50 0.0326(7) 0.0345(7) 0.0226(6) 0.0007(5) 0.0109(5) 0.0059(5)
C51 0.0199(5) 0.0224(5) 0.0177(5) 0.0052(4) 0.0071(4) 0.0033(4)
C52 0.0204(5) 0.0273(6) 0.0253(6) 0.0025(5) 0.0086(5) 0.0019(5)
C53 0.0221(6) 0.0277(6) 0.0296(6) 0.0019(5) 0.0074(5) -0.0026(5)
C54 0.0252(6) 0.0223(6) 0.0223(6) 0.0015(5) 0.0056(5) -0.0006(5)
C55 0.0239(6) 0.0239(6) 0.0215(6) 0.0015(5) 0.0091(5) 0.0005(4)
C56 0.0213(5) 0.0235(5) 0.0189(5) 0.0036(4) 0.0081(4) 0.0014(4)
C57 0.0313(7) 0.0223(6) 0.0315(7) -0.0007(5) 0.0099(5) -0.0041(5)
C58 0.0532(9) 0.0251(7) 0.0325(7) -0.0065(6) 0.0156(7) -0.0079(6)
C59 0.0391(8) 0.0250(7) 0.0480(9) 0.0037(6) 0.0121(7) 0.0016(6)
C60 0.0324(7) 0.0353(8) 0.0459(9) -0.0076(7) 0.0091(6) -0.0068(6)
O1S 0.0474(16) 0.083(2) 0.069(2) -0.0072(17) 0.0214(15) -0.0061(16)
C2S 0.051(4) 0.267(13) 0.129(8) -0.122(9) 0.033(4) -0.026(6)
C1S 0.083(5) 0.174(9) 0.050(3) 0.016(5) 0.003(3) 0.025(6)

loop_
_atom_type_symbol
_atom_type_description
_atom_type_scat_dispersion_real
_atom_type_scat_dispersion_imag
_atom_type_scat_source
C C 0.0033 0.0016 'International Tables Vol C Tables 4.2.6.8 and 6.1.1.4'
H H 0.0000 0.0000 'International Tables Vol C Tables 4.2.6.8 and 6.1.1.4'
Si Si 0.0817 0.0704 'International Tables Vol C Tables 4.2.6.8 and 6.1.1.4'
O O 0.0106 0.0060 'International Tables Vol C Tables 4.2.6.8 and 6.1.1.4'

loop_
_geom_angle_atom_site_label_1
_geom_angle_atom_site_label_2
_geom_angle_atom_site_label_3
_geom_angle
_geom_angle_site_symmetry_1
_geom_angle_site_symmetry_3
C21 Si1 C1 117.68(5) . .
C21 Si1 C12 117.31(5) . .
C1 Si1 C12 92.46(5) . .
C21 Si1 C32 91.70(5) . .
C1 Si1 C32 119.23(5) . .
C12 Si1 C32 120.93(5) . .
C41 Si2 C41 116.76(8) . 2_655
C41 Si2 C56 91.52(5) . .
C41 Si2 C56 121.53(5) 2_655 .
C41 Si2 C56 121.53(5) . 2_655
C41 Si2 C56 91.52(5) 2_655 2_655
C56 Si2 C56 116.81(8) . 2_655
C2 C1 C6 119.68(10) . .
C2 C1 Si1 131.82(9) . .
C6 C1 Si1 108.50(8) . .
C1 C2 C3 121.89(11) . .
C1 C2 H2 119.1 . .
C3 C2 H2 119.1 . .
C4 C3 C2 117.24(11) . .
C4 C3 C13 122.29(11) . .
C2 C3 C13 120.44(11) . .
C5 C4 C3 121.91(11) . .
C5 C4 H4 119.0 . .
C3 C4 H4 119.0 . .
C6 C5 C4 120.23(11) . .
C6 C5 H5 119.9 . .
C4 C5 H5 119.9 . .
C5 C6 C1 119.05(11) . .
C5 C6 C7 125.72(10) . .
C1 C6 C7 115.23(10) . .
C8 C7 C12 119.08(11) . .
C8 C7 C6 125.40(11) . .
C12 C7 C6 115.51(10) . .
C9 C8 C7 119.66(12) . .
C9 C8 H8 120.2 . .
C7 C8 H8 120.2 . .
C8 C9 C10 122.78(12) . .
C8 C9 H9 118.6 . .
C10 C9 H9 118.6 . .
C9 C10 C11 117.07(12) . .
C9 C10 C17 119.15(12) . .
C11 C10 C17 123.78(12) . .
C12 C11 C10 121.54(12) . .
C12 C11 H11 119.2 . .
C10 C11 H11 119.2 . .
C11 C12 C7 119.85(11) . .
C11 C12 Si1 131.82(9) . .
C7 C12 Si1 108.22(8) . .
C16 C13 C3 112.11(11) . .
C16 C13 C15 108.15(13) . .
C3 C13 C15 109.53(11) . .
C16 C13 C14 107.78(12) . .
C3 C13 C14 110.87(11) . .
C15 C13 C14 108.29(12) . .
C13 C14 H14A 109.5 . .
C13 C14 H14B 109.5 . .
H14A C14 H14B 109.5 . .
C13 C14 H14C 109.5 . .
H14A C14 H14C 109.5 . .
H14B C14 H14C 109.5 . .
C13 C15 H15A 109.5 . .
C13 C15 H15B 109.5 . .
H15A C15 H15B 109.5 . .
C13 C15 H15C 109.5 . .
H15A C15 H15C 109.5 . .
H15B C15 H15C 109.5 . .
C13 C16 H16A 109.5 . .
C13 C16 H16B 109.5 . .
H16A C16 H16B 109.5 . .
C13 C16 H16C 109.5 . .
H16A C16 H16C 109.5 . .
H16B C16 H16C 109.5 . .
C10 C17 C18 109.05(12) . .
C10 C17 C20 112.65(12) . .
C18 C17 C20 108.63(13) . .
C10 C17 C19 109.70(12) . .
C18 C17 C19 109.70(14) . .
C20 C17 C19 107.07(13) . .
C17 C18 H18A 109.5 . .
C17 C18 H18B 109.5 . .
H18A C18 H18B 109.5 . .
C17 C18 H18C 109.5 . .
H18A C18 H18C 109.5 . .
H18B C18 H18C 109.5 . .
C17 C19 H19A 109.5 . .
C17 C19 H19B 109.5 . .
H19A C19 H19B 109.5 . .
C17 C19 H19C 109.5 . .
H19A C19 H19C 109.5 . .
H19B C19 H19C 109.5 . .
C17 C20 H20A 109.5 . .
C17 C20 H20B 109.5 . .
H20A C20 H20B 109.5 . .
C17 C20 H20C 109.5 . .
H20A C20 H20C 109.5 . .
H20B C20 H20C 109.5 . .
C22 C21 C26 120.03(10) . .
C22 C21 Si1 130.52(9) . .
C26 C21 Si1 109.33(8) . .
C21 C22 C23 121.39(10) . .
C21 C22 H22 119.3 . .
C23 C22 H22 119.3 . .
C24 C23 C22 117.36(10) . .
C24 C23 C33 120.15(10) . .
C22 C23 C33 122.34(10) . .
C25 C24 C23 122.43(11) . .
C25 C24 H24 118.8 . .
C23 C24 H24 118.8 . .
C24 C25 C26 119.65(11) . .
C24 C25 H25 120.2 . .
C26 C25 H25 120.2 . .
C25 C26 C21 119.10(10) . .
C25 C26 C27 125.71(10) . .
C21 C26 C27 115.06(10) . .
C28 C27 C32 119.35(10) . .
C28 C27 C26 125.62(10) . .
C32 C27 C26 114.94(10) . .
C27 C28 C29 120.08(11) . .
C27 C28 H28 120.0 . .
C29 C28 H28 120.0 . .
C28 C29 C30 121.79(11) . .
C28 C29 H29 119.1 . .
C30 C29 H29 119.1 . .
C29 C30 C31 117.45(11) . .
C29 C30 C37 122.10(11) . .
C31 C30 C37 120.38(10) . .
C32 C31 C30 121.78(11) . .
C32 C31 H31 119.1 . .
C30 C31 H31 119.1 . .
C31 C32 C27 119.48(10) . .
C31 C32 Si1 131.52(9) . .
C27 C32 Si1 108.90(8) . .
C23 C33 C36 107.54(10) . .
C23 C33 C35 111.07(10) . .
C36 C33 C35 108.90(10) . .
C23 C33 C34 112.47(10) . .
C36 C33 C34 108.32(10) . .
C35 C33 C34 108.45(10) . .
C33 C34 H34A 109.5 . .
C33 C34 H34B 109.5 . .
H34A C34 H34B 109.5 . .
C33 C34 H34C 109.5 . .
H34A C34 H34C 109.5 . .
H34B C34 H34C 109.5 . .
C33 C35 H35A 109.5 . .
C33 C35 H35B 109.5 . .
H35A C35 H35B 109.5 . .
C33 C35 H35C 109.5 . .
H35A C35 H35C 109.5 . .
H35B C35 H35C 109.5 . .
C33 C36 H36A 109.5 . .
C33 C36 H36B 109.5 . .
H36A C36 H36B 109.5 . .
C33 C36 H36C 109.5 . .
H36A C36 H36C 109.5 . .
H36B C36 H36C 109.5 . .
C30 C37 C38 111.82(11) . .
C30 C37 C40 110.70(11) . .
C38 C37 C40 108.35(10) . .
C30 C37 C39 108.59(10) . .
C38 C37 C39 108.34(12) . .
C40 C37 C39 108.97(12) . .
C37 C38 H38A 109.5 . .
C37 C38 H38B 109.5 . .
H38A C38 H38B 109.5 . .
C37 C38 H38C 109.5 . .
H38A C38 H38C 109.5 . .
H38B C38 H38C 109.5 . .
C37 C39 H39A 109.5 . .
C37 C39 H39B 109.5 . .
H39A C39 H39B 109.5 . .
C37 C39 H39C 109.5 . .
H39A C39 H39C 109.5 . .
H39B C39 H39C 109.5 . .
C37 C40 H40A 109.5 . .
C37 C40 H40B 109.5 . .
H40A C40 H40B 109.5 . .
C37 C40 H40C 109.5 . .
H40A C40 H40C 109.5 . .
H40B C40 H40C 109.5 . .
C42 C41 C46 119.98(11) . .
C42 C41 Si2 130.89(9) . .
C46 C41 Si2 109.12(9) . .
C41 C42 C43 121.53(11) . .
C41 C42 H42 119.2 . .
C43 C42 H42 119.2 . .
C44 C43 C42 117.24(11) . .
C44 C43 C47 119.84(11) . .
C42 C43 C47 122.83(11) . .
C45 C44 C43 122.23(11) . .
C45 C44 H44 118.9 . .
C43 C44 H44 118.9 . .
C44 C45 C46 120.11(11) . .
C44 C45 H45 119.9 . .
C46 C45 H45 119.9 . .
C45 C46 C41 118.89(11) . .
C45 C46 C51 125.62(11) . .
C41 C46 C51 115.46(10) . .
C48 C47 C43 112.39(10) . .
C48 C47 C49 107.73(11) . .
C43 C47 C49 110.62(11) . .
C48 C47 C50 108.94(11) . .
C43 C47 C50 108.34(11) . .
C49 C47 C50 108.76(11) . .
C47 C48 H48A 109.5 . .
C47 C48 H48B 109.5 . .
H48A C48 H48B 109.5 . .
C47 C48 H48C 109.5 . .
H48A C48 H48C 109.5 . .
H48B C48 H48C 109.5 . .
C47 C49 H49A 109.5 . .
C47 C49 H49B 109.5 . .
H49A C49 H49B 109.5 . .
C47 C49 H49C 109.5 . .
H49A C49 H49C 109.5 . .
H49B C49 H49C 109.5 . .
C47 C50 H50A 109.5 . .
C47 C50 H50B 109.5 . .
H50A C50 H50B 109.5 . .
C47 C50 H50C 109.5 . .
H50A C50 H50C 109.5 . .
H50B C50 H50C 109.5 . .
C52 C51 C56 119.47(12) . .
C52 C51 C46 125.61(11) . .
C56 C51 C46 114.85(10) . .
C51 C52 C53 120.10(12) . .
C51 C52 H52 119.9 . .
C53 C52 H52 119.9 . .
C52 C53 C54 121.96(12) . .
C52 C53 H53 119.0 . .
C54 C53 H53 119.0 . .
C53 C54 C55 116.99(12) . .
C53 C54 C57 122.55(12) . .
C55 C54 C57 120.34(12) . .
C56 C55 C54 122.32(12) . .
C56 C55 H55 118.8 . .
C54 C55 H55 118.8 . .
C55 C56 C51 119.10(11) . .
C55 C56 Si2 131.69(9) . .
C51 C56 Si2 109.03(9) . .
C60 C57 C58 107.62(13) . .
C60 C57 C54 112.29(12) . .
C58 C57 C54 111.38(11) . .
C60 C57 C59 108.96(12) . .
C58 C57 C59 107.94(13) . .
C54 C57 C59 108.53(12) . .
C57 C58 H58A 109.5 . .
C57 C58 H58B 109.5 . .
H58A C58 H58B 109.5 . .
C57 C58 H58C 109.5 . .
H58A C58 H58C 109.5 . .
H58B C58 H58C 109.5 . .
C57 C59 H59A 109.5 . .
C57 C59 H59B 109.5 . .
H59A C59 H59B 109.5 . .
C57 C59 H59C 109.5 . .
H59A C59 H59C 109.5 . .
H59B C59 H59C 109.5 . .
C57 C60 H60A 109.5 . .
C57 C60 H60B 109.5 . .
H60A C60 H60B 109.5 . .
C57 C60 H60C 109.5 . .
H60A C60 H60C 109.5 . .
H60B C60 H60C 109.5 . .
C1S C2S O1S 111.8(5) . .
C1S C2S H2S1 109.3 . .
O1S C2S H2S1 109.3 . .
C1S C2S H2S2 109.3 . .
O1S C2S H2S2 109.3 . .
H2S1 C2S H2S2 107.9 . .

loop_
_geom_bond_atom_site_label_1
_geom_bond_atom_site_label_2
_geom_bond_distance
_geom_bond_site_symmetry_2
Si1 C21 1.8586(11) .
Si1 C1 1.8601(12) .
Si1 C12 1.8644(12) .
Si1 C32 1.8671(12) .
Si2 C41 1.8680(12) .
Si2 C41 1.8680(12) 2_655
Si2 C56 1.8724(13) .
Si2 C56 1.8725(13) 2_655
C1 C2 1.3880(16) .
C1 C6 1.4105(15) .
C2 C3 1.4018(16) .
C2 H2 0.9500 .
C3 C4 1.3953(17) .
C3 C13 1.5297(17) .
C4 C5 1.3899(17) .
C4 H4 0.9500 .
C5 C6 1.3895(16) .
C5 H5 0.9500 .
C6 C7 1.4804(16) .
C7 C8 1.3936(17) .
C7 C12 1.4097(16) .
C8 C9 1.3826(19) .
C8 H8 0.9500 .
C9 C10 1.3956(19) .
C9 H9 0.9500 .
C10 C11 1.3975(17) .
C10 C17 1.5293(18) .
C11 C12 1.3955(16) .
C11 H11 0.9500 .
C13 C16 1.5261(19) .
C13 C15 1.532(2) .
C13 C14 1.5344(19) .
C14 H14A 0.9800 .
C14 H14B 0.9800 .
C14 H14C 0.9800 .
C15 H15A 0.9800 .
C15 H15B 0.9800 .
C15 H15C 0.9800 .
C16 H16A 0.9800 .
C16 H16B 0.9800 .
C16 H16C 0.9800 .
C17 C18 1.530(2) .
C17 C20 1.530(2) .
C17 C19 1.536(2) .
C18 H18A 0.9800 .
C18 H18B 0.9800 .
C18 H18C 0.9800 .
C19 H19A 0.9800 .
C19 H19B 0.9800 .
C19 H19C 0.9800 .
C20 H20A 0.9800 .
C20 H20B 0.9800 .
C20 H20C 0.9800 .
C21 C22 1.3940(15) .
C21 C26 1.4066(15) .
C22 C23 1.3959(16) .
C22 H22 0.9500 .
C23 C24 1.3954(16) .
C23 C33 1.5282(16) .
C24 C25 1.3876(17) .
C24 H24 0.9500 .
C25 C26 1.3931(16) .
C25 H25 0.9500 .
C26 C27 1.4819(15) .
C27 C28 1.3879(15) .
C27 C32 1.4126(15) .
C28 C29 1.3921(16) .
C28 H28 0.9500 .
C29 C30 1.3976(17) .
C29 H29 0.9500 .
C30 C31 1.4011(16) .
C30 C37 1.5275(16) .
C31 C32 1.3908(16) .
C31 H31 0.9500 .
C33 C36 1.5332(17) .
C33 C35 1.5333(17) .
C33 C34 1.5333(17) .
C34 H34A 0.9800 .
C34 H34B 0.9800 .
C34 H34C 0.9800 .
C35 H35A 0.9800 .
C35 H35B 0.9800 .
C35 H35C 0.9800 .
C36 H36A 0.9800 .
C36 H36B 0.9800 .
C36 H36C 0.9800 .
C37 C38 1.5300(18) .
C37 C40 1.5344(19) .
C37 C39 1.5362(19) .
C38 H38A 0.9800 .
C38 H38B 0.9800 .
C38 H38C 0.9800 .
C39 H39A 0.9800 .
C39 H39B 0.9800 .
C39 H39C 0.9800 .
C40 H40A 0.9800 .
C40 H40B 0.9800 .
C40 H40C 0.9800 .
C41 C42 1.3938(17) .
C41 C46 1.4090(16) .
C42 C43 1.4008(16) .
C42 H42 0.9500 .
C43 C44 1.4000(17) .
C43 C47 1.5308(18) .
C44 C45 1.3833(18) .
C44 H44 0.9500 .
C45 C46 1.3964(17) .
C45 H45 0.9500 .
C46 C51 1.4785(17) .
C47 C48 1.5292(19) .
C47 C49 1.5333(18) .
C47 C50 1.5362(18) .
C48 H48A 0.9800 .
C48 H48B 0.9800 .
C48 H48C 0.9800 .
C49 H49A 0.9800 .
C49 H49B 0.9800 .
C49 H49C 0.9800 .
C50 H50A 0.9800 .
C50 H50B 0.9800 .
C50 H50C 0.9800 .
C51 C52 1.3864(17) .
C51 C56 1.4165(16) .
C52 C53 1.3913(19) .
C52 H52 0.9500 .
C53 C54 1.4003(19) .
C53 H53 0.9500 .
C54 C55 1.4027(18) .
C54 C57 1.5322(18) .
C55 C56 1.3886(18) .
C55 H55 0.9500 .
C57 C60 1.527(2) .
C57 C58 1.532(2) .
C57 C59 1.539(2) .
C58 H58A 0.9800 .
C58 H58B 0.9800 .
C58 H58C 0.9800 .
C59 H59A 0.9800 .
C59 H59B 0.9800 .
C59 H59C 0.9800 .
C60 H60A 0.9800 .
C60 H60B 0.9800 .
C60 H60C 0.9800 .
O1S C2S 1.473(5) .
O1S H1S 0.8400 .
C2S C1S 1.445(5) .
C2S H2S1 0.9900 .
C2S H2S2 0.9900 .
C1S H1S1 0.9800 .
C1S H1S2 0.9800 .
C1S H1S3 0.9800 .

loop_
_geom_torsion_atom_site_label_1
_geom_torsion_atom_site_label_2
_geom_torsion_atom_site_label_3
_geom_torsion_atom_site_label_4
_geom_torsion
_geom_torsion_site_symmetry_1
C21 Si1 C1 C2 -57.03(13) .
C12 Si1 C1 C2 -179.79(11) .
C32 Si1 C1 C2 52.37(13) .
C21 Si1 C1 C6 122.30(8) .
C12 Si1 C1 C6 -0.46(8) .
C32 Si1 C1 C6 -128.31(8) .
C6 C1 C2 C3 0.23(17) .
Si1 C1 C2 C3 179.49(9) .
C1 C2 C3 C4 0.38(17) .
C1 C2 C3 C13 178.51(11) .
C2 C3 C4 C5 -0.49(18) .
C13 C3 C4 C5 -178.59(12) .
C3 C4 C5 C6 -0.02(19) .
C4 C5 C6 C1 0.63(18) .
C4 C5 C6 C7 -178.31(12) .
C2 C1 C6 C5 -0.74(17) .
Si1 C1 C6 C5 179.84(9) .
C2 C1 C6 C7 178.31(10) .
Si1 C1 C6 C7 -1.11(12) .
C5 C6 C7 C8 3.0(2) .
C1 C6 C7 C8 -175.96(12) .
C5 C6 C7 C12 -178.23(11) .
C1 C6 C7 C12 2.80(15) .
C12 C7 C8 C9 -0.3(2) .
C6 C7 C8 C9 178.44(13) .
C7 C8 C9 C10 1.1(2) .
C8 C9 C10 C11 -0.8(2) .
C8 C9 C10 C17 178.89(13) .
C9 C10 C11 C12 -0.16(19) .
C17 C10 C11 C12 -179.88(12) .
C10 C11 C12 C7 0.92(18) .
C10 C11 C12 Si1 -174.73(10) .
C8 C7 C12 C11 -0.69(17) .
C6 C7 C12 C11 -179.53(10) .
C8 C7 C12 Si1 175.90(10) .
C6 C7 C12 Si1 -2.94(12) .
C21 Si1 C12 C11 54.90(13) .
C1 Si1 C12 C11 177.95(12) .
C32 Si1 C12 C11 -55.49(13) .
C21 Si1 C12 C7 -121.13(8) .
C1 Si1 C12 C7 1.92(9) .
C32 Si1 C12 C7 128.48(8) .
C4 C3 C13 C16 -15.04(18) .
C2 C3 C13 C16 166.92(13) .
C4 C3 C13 C15 105.01(14) .
C2 C3 C13 C15 -73.03(15) .
C4 C3 C13 C14 -135.55(13) .
C2 C3 C13 C14 46.41(16) .
C9 C10 C17 C18 -67.40(17) .
C11 C10 C17 C18 112.32(15) .
C9 C10 C17 C20 171.92(13) .
C11 C10 C17 C20 -8.37(19) .
C9 C10 C17 C19 52.77(18) .
C11 C10 C17 C19 -127.52(15) .
C1 Si1 C21 C22 -49.33(13) .
C12 Si1 C21 C22 59.66(12) .
C32 Si1 C21 C22 -173.89(11) .
C1 Si1 C21 C26 126.64(8) .
C12 Si1 C21 C26 -124.37(8) .
C32 Si1 C21 C26 2.08(9) .
C26 C21 C22 C23 -0.66(17) .
Si1 C21 C22 C23 174.95(9) .
C21 C22 C23 C24 1.74(17) .
C21 C22 C23 C33 -173.90(10) .
C22 C23 C24 C25 -1.24(18) .
C33 C23 C24 C25 174.50(11) .
C23 C24 C25 C26 -0.37(19) .
C24 C25 C26 C21 1.49(18) .
C24 C25 C26 C27 -174.13(11) .
C22 C21 C26 C25 -0.99(17) .
Si1 C21 C26 C25 -177.45(9) .
C22 C21 C26 C27 175.09(10) .
Si1 C21 C26 C27 -1.38(12) .
C25 C26 C27 C28 -1.38(19) .
C21 C26 C27 C28 -177.15(11) .
C25 C26 C27 C32 175.36(11) .
C21 C26 C27 C32 -0.42(14) .
C32 C27 C28 C29 -2.54(17) .
C26 C27 C28 C29 174.06(11) .
C27 C28 C29 C30 0.66(18) .
C28 C29 C30 C31 1.52(18) .
C28 C29 C30 C37 -175.49(11) .
C29 C30 C31 C32 -1.84(17) .
C37 C30 C31 C32 175.23(11) .
C30 C31 C32 C27 0.00(17) .
C30 C31 C32 Si1 -175.85(9) .
C28 C27 C32 C31 2.22(16) .
C26 C27 C32 C31 -174.73(10) .
C28 C27 C32 Si1 178.94(9) .
C26 C27 C32 Si1 1.98(12) .
C21 Si1 C32 C31 173.89(11) .
C1 Si1 C32 C31 50.58(13) .
C12 Si1 C32 C31 -62.54(13) .
C21 Si1 C32 C27 -2.29(8) .
C1 Si1 C32 C27 -125.60(8) .
C12 Si1 C32 C27 121.28(8) .
C24 C23 C33 C36 -78.40(14) .
C22 C23 C33 C36 97.12(13) .
C24 C23 C33 C35 40.67(15) .
C22 C23 C33 C35 -143.81(11) .
C24 C23 C33 C34 162.42(11) .
C22 C23 C33 C34 -22.05(16) .
C29 C30 C37 C38 -16.27(17) .
C31 C30 C37 C38 166.81(11) .
C29 C30 C37 C40 -137.19(12) .
C31 C30 C37 C40 45.89(15) .
C29 C30 C37 C39 103.22(14) .
C31 C30 C37 C39 -73.70(15) .
C41 Si2 C41 C42 55.37(11) 2_655
C56 Si2 C41 C42 -177.83(12) .
C56 Si2 C41 C42 -54.76(14) 2_655
C41 Si2 C41 C46 -125.83(9) 2_655
C56 Si2 C41 C46 0.98(9) .
C56 Si2 C41 C46 124.05(9) 2_655
C46 C41 C42 C43 -1.56(18) .
Si2 C41 C42 C43 177.14(9) .
C41 C42 C43 C44 1.50(17) .
C41 C42 C43 C47 -174.97(11) .
C42 C43 C44 C45 -0.30(18) .
C47 C43 C44 C45 176.28(11) .
C43 C44 C45 C46 -0.82(19) .
C44 C45 C46 C41 0.77(17) .
C44 C45 C46 C51 -177.03(11) .
C42 C41 C46 C45 0.40(17) .
Si2 C41 C46 C45 -178.56(9) .
C42 C41 C46 C51 178.41(10) .
Si2 C41 C46 C51 -0.55(13) .
C44 C43 C47 C48 176.86(11) .
C42 C43 C47 C48 -6.76(16) .
C44 C43 C47 C49 56.41(15) .
C42 C43 C47 C49 -127.21(13) .
C44 C43 C47 C50 -62.72(14) .
C42 C43 C47 C50 113.66(13) .
C45 C46 C51 C52 0.43(19) .
C41 C46 C51 C52 -177.43(12) .
C45 C46 C51 C56 177.46(11) .
C41 C46 C51 C56 -0.40(15) .
C56 C51 C52 C53 -1.94(18) .
C46 C51 C52 C53 174.97(12) .
C51 C52 C53 C54 -0.4(2) .
C52 C53 C54 C55 1.93(19) .
C52 C53 C54 C57 -173.95(12) .
C53 C54 C55 C56 -1.17(19) .
C57 C54 C55 C56 174.81(12) .
C54 C55 C56 C51 -1.08(18) .
C54 C55 C56 Si2 -175.64(10) .
C52 C51 C56 C55 2.65(17) .
C46 C51 C56 C55 -174.58(11) .
C52 C51 C56 Si2 178.35(9) .
C46 C51 C56 Si2 1.13(13) .
C41 Si2 C56 C55 173.78(12) .
C41 Si2 C56 C55 -63.22(14) 2_655
C56 Si2 C56 C55 46.95(11) 2_655
C41 Si2 C56 C51 -1.19(9) .
C41 Si2 C56 C51 121.80(9) 2_655
C56 Si2 C56 C51 -128.02(9) 2_655
C53 C54 C57 C60 -12.28(19) .
C55 C54 C57 C60 171.97(13) .
C53 C54 C57 C58 -133.07(14) .
C55 C54 C57 C58 51.18(17) .
C53 C54 C57 C59 108.23(15) .
C55 C54 C57 C59 -67.51(16) .
